data_1566847
loop_
_publ_author_name
'Guan, Zhipeng'
'Zhong, Xingxing'
'Ye, Yayu'
'Li, Xiangwei'
'Cong, Hengjiang'
'Yi, Hong'
'Zhang, Heng'
'Huang, Zhiliang'
'Lei, Aiwen'

_publ_section_title
;
 Selective Radical Cascade (4+2) Annulation with Olefins towards the
 Synthesis of Chroman Derivatives via Organo-Photoredox Catalysis
;
_journal_name_full 'Chemical Science'
_journal_paper_doi 10.1039/D2SC00903J
_journal_year 2022
_chemical_formula_moiety 'C15 H21 N O2'
_chemical_formula_sum 'C15 H21 N O2'
_chemical_formula_weight 247.33
_space_group_crystal_system monoclinic
_space_group_IT_number 14
_space_group_name_Hall '-P 2yn'
_space_group_name_H-M_alt 'P 1 21/n 1'
_atom_sites_solution_hydrogens geom
_atom_sites_solution_primary dual
_audit_creation_date 2021-06-08
_audit_creation_method
;
Olex2 1.2
(compiled 2018.05.29 svn.r3508 for OlexSys, GUI svn.r5506)
;
_audit_update_record
;
2021-06-11 deposited with the CCDC.	2022-04-21 downloaded from the CCDC.
;
_cell_angle_alpha 90
_cell_angle_beta 97.7580(10)
_cell_angle_gamma 90
_cell_formula_units_Z 8
_cell_length_a 9.77660(10)
_cell_length_b 13.9140(2)
_cell_length_c 21.1903(3)
_cell_measurement_reflns_used 13522
_cell_measurement_temperature 274(2)
_cell_measurement_theta_max 71.5480
_cell_measurement_theta_min 3.2140
_cell_volume 2856.17(6)
_computing_cell_refinement 'CrysAlisPro 1.171.39.46 (Rigaku Oxford Diffraction, 2018)'
_computing_data_collection 'CrysAlisPro 1.171.39.46 (Rigaku Oxford Diffraction, 2018)'
_computing_data_reduction 'CrysAlisPro 1.171.39.46 (Rigaku Oxford Diffraction, 2018)'
_computing_molecular_graphics 'Olex2 (Dolomanov et al., 2009)'
_computing_publication_material 'Olex2 (Dolomanov et al., 2009)'
_computing_structure_refinement 'ShelXL (Sheldrick, 2015)'
_computing_structure_solution 'XT (Sheldrick, 2015)'
_diffrn_ambient_environment air
_diffrn_ambient_temperature 274(2)
_diffrn_detector 'Hybrid Pixel Counting (HPC) detector'
_diffrn_detector_area_resol_mean 28.5714
_diffrn_detector_type 'Rigaku HyPix-6000HE'
_diffrn_measured_fraction_theta_full 1.000
_diffrn_measured_fraction_theta_max 0.992
_diffrn_measurement_details
;
List of Runs (angles in degrees, time in seconds):

  # Type    Start    End  Width  t~exp~   \w     \q     \k     \f   Frames
#--------------------------------------------------------------------------
  1  \w    -84.00  38.00   0.50    0.50    --    5.00 -57.00 -30.00  244
  2  \w    -32.00  94.00   0.50    0.50    --    5.00  38.00 -60.00  252
  3  \w    -80.00  42.00   0.50    0.50    --  -47.10  57.00-180.00  244
  4  \w   -136.00 -14.00   0.50    0.50    --  -47.10 -57.00  60.00  244
  5  \w   -130.00  -8.00   0.50    0.50    --  -97.00  57.00-150.00  244
  6  \w   -186.00 -64.00   0.50    0.50    --  -97.00 -57.00  90.00  244
  7  \w   -130.00  -8.00   0.50    0.50    --  -97.00  57.00  90.00  244
  8  \w   -186.00 -64.00   0.50    0.50    --  -97.00 -57.00 120.00  244
  9  \w   -186.00 -60.00   0.50    0.50    --  -97.00 -38.00   0.00  252
 10  \w   -186.00 -60.00   0.50    0.50    --  -97.00 -38.00 -30.00  252
 11  \w   -135.00  -8.00   0.50    0.50    --  -97.00  76.00-180.00  254
 12  \w   -186.00 -64.00   0.50    0.50    --  -97.00 -57.00 -60.00  244
 13  \w   -186.00 -59.00   0.50    0.50    --  -97.00 -76.00  90.00  254
 14  \w   -135.00  -8.00   0.50    0.50    --  -97.00  76.00 -90.00  254
 15  \w   -135.00  -8.00   0.50    0.50    --  -97.00  76.00-150.00  254
 16  \w   -186.00 -59.00   0.50    0.50    --  -97.00 -76.00 120.00  254
 17  \w   -136.00 -14.00   0.50    0.50    --  -47.10 -57.00-180.00  244
 18  \w   -136.00  -9.00   0.50    0.50    --  -47.10 -76.00-180.00  254
 19  \w   -136.00  -9.00   0.50    0.50    --  -47.10 -76.00   0.00  254
 20  \w   -136.00  -9.00   0.50    0.50    --  -47.10 -76.00 -60.00  254
 21  \w   -186.00 -84.00   0.50    0.50    --  -97.00 -57.00-150.00  204
;
_diffrn_measurement_device 'AFC12 (Right): Kappa 3 circle'
_diffrn_measurement_device_type 'Rigaku XtaLAB P200'
_diffrn_measurement_method 'profile data from \w-scans and \phi-scans'
_diffrn_measurement_specimen_support 'Mitegen 50um'
_diffrn_orient_matrix_type 'CrysAlisPro convention (1999,Acta A55,543-557)'
_diffrn_orient_matrix_UB_11 -0.0407187000
_diffrn_orient_matrix_UB_12 -0.0445007000
_diffrn_orient_matrix_UB_13 -0.0664420000
_diffrn_orient_matrix_UB_21 0.0433712000
_diffrn_orient_matrix_UB_22 0.0932809000
_diffrn_orient_matrix_UB_23 -0.0310665000
_diffrn_orient_matrix_UB_31 0.1475205000
_diffrn_orient_matrix_UB_32 -0.0397131000
_diffrn_orient_matrix_UB_33 0.0014876000
_diffrn_radiation_collimation 0.3
_diffrn_radiation_monochromator 'VariMax VHF'
_diffrn_radiation_probe x-ray
_diffrn_radiation_type CuK\a
_diffrn_radiation_wavelength 1.54184
_diffrn_reflns_av_R_equivalents 0.0457
_diffrn_reflns_av_unetI/netI 0.0283
_diffrn_reflns_Laue_measured_fraction_full 1.000
_diffrn_reflns_Laue_measured_fraction_max 0.992
_diffrn_reflns_limit_h_max 11
_diffrn_reflns_limit_h_min -11
_diffrn_reflns_limit_k_max 17
_diffrn_reflns_limit_k_min -16
_diffrn_reflns_limit_l_max 25
_diffrn_reflns_limit_l_min -25
_diffrn_reflns_number 50596
_diffrn_reflns_point_group_measured_fraction_full 1.000
_diffrn_reflns_point_group_measured_fraction_max 0.992
_diffrn_reflns_theta_full 67.684
_diffrn_reflns_theta_max 71.709
_diffrn_reflns_theta_min 3.811
_diffrn_source 'Rotating Anode'
_diffrn_source_current 30.0
_diffrn_source_power 1.2
_diffrn_source_target Cu
_diffrn_source_type 'Rigaku MicroMax-007HF'
_diffrn_source_voltage 40.0
_exptl_absorpt_coefficient_mu 0.600
_exptl_absorpt_correction_T_max 1.00000
_exptl_absorpt_correction_T_min 0.39191
_exptl_absorpt_correction_type multi-scan
_exptl_absorpt_process_details
;
CrysAlisPro 1.171.39.46 (Rigaku Oxford Diffraction, 2018)
Empirical absorption correction using spherical harmonics,
 implemented in SCALE3 ABSPACK scaling algorithm.
;
_exptl_crystal_colour colourless
_exptl_crystal_colour_primary colourless
_exptl_crystal_density_diffrn 1.150
_exptl_crystal_description block
_exptl_crystal_F_000 1072
_exptl_crystal_size_max 0.05
_exptl_crystal_size_mid 0.04
_exptl_crystal_size_min 0.03
_refine_diff_density_max 0.173
_refine_diff_density_min -0.158
_refine_diff_density_rms 0.038
_refine_ls_extinction_method none
_refine_ls_goodness_of_fit_ref 1.048
_refine_ls_hydrogen_treatment constr
_refine_ls_matrix_type full
_refine_ls_number_parameters 333
_refine_ls_number_reflns 5527
_refine_ls_number_restraints 0
_refine_ls_restrained_S_all 1.048
_refine_ls_R_factor_all 0.0627
_refine_ls_R_factor_gt 0.0490
_refine_ls_shift/su_max 0.000
_refine_ls_shift/su_mean 0.000
_refine_ls_structure_factor_coef Fsqd
_refine_ls_weighting_details 'w=1/[\s^2^(Fo^2^)+(0.0693P)^2^+0.5031P] where P=(Fo^2^+2Fc^2^)/3'
_refine_ls_weighting_scheme calc
_refine_ls_wR_factor_gt 0.1344
_refine_ls_wR_factor_ref 0.1451
_reflns_Friedel_coverage 0.000
_reflns_number_gt 4234
_reflns_number_total 5527
_reflns_threshold_expression 'I > 2\s(I)'
_cod_data_source_file d2sc00903j2.cif
_cod_data_source_block law_zxx-159-7-20210524-rt
_cod_database_code 1566847
_shelx_shelxl_version_number 2016/6
_chemical_oxdiff_formula 'H C N O'
_shelx_space_group_comment
;
The symmetry employed for this shelxl refinement is uniquely defined
by the following loop, which should always be used as a source of
symmetry information in preference to the above space-group names.
They are only intended as comments.
;
_shelx_estimated_absorpt_t_max 0.982
_shelx_estimated_absorpt_t_min 0.971
_reflns_odcompleteness_completeness 99.89
_reflns_odcompleteness_iscentric 1
_reflns_odcompleteness_theta 39.93
_olex2_refinement_description
;
1. Fixed Uiso
 At 1.2 times of:
  All C(H) groups, All C(H,H) groups, All N(H) groups
 At 1.5 times of:
  All C(H,H,H) groups
2.a Ternary CH refined with riding coordinates:
 C7(H7), C24(H24), C13(H13), C28(H28)
2.b Secondary CH2 refined with riding coordinates:
 C8(H8A,H8B), C23(H23A,H23B)
2.c Aromatic/amide H refined with riding coordinates:
 N1(H1), N2(H2A), C19(H19), C4(H4), C1(H1A), C16(H16), C17(H17), C2(H2),
 C18(H18), C3(H3)
2.d Idealised Me refined as rotating group:
 C10(H10A,H10B,H10C), C25(H25A,H25B,H25C), C11(H11A,H11B,H11C), C26(H26A,H26B,
 H26C), C15(H15A,H15B,H15C), C30(H30A,H30B,H30C), C14(H14A,H14B,H14C), C29(H29A,
 H29B,H29C)
;
_olex2_submission_special_instructions 'No special instructions were received'
_oxdiff_exptl_absorpt_empirical_details
;
Empirical correction (ABSPACK) includes:
- Absorption correction using spherical harmonics
- Frame scaling
;
_oxdiff_exptl_absorpt_empirical_full_max 1.492
_oxdiff_exptl_absorpt_empirical_full_min 0.494

loop_
_space_group_symop_operation_xyz
'x, y, z'
'-x+1/2, y+1/2, -z+1/2'
'-x, -y, -z'
'x-1/2, -y-1/2, z-1/2'

loop_
_atom_site_label
_atom_site_type_symbol
_atom_site_fract_x
_atom_site_fract_y
_atom_site_fract_z
_atom_site_U_iso_or_equiv
_atom_site_adp_type
_atom_site_occupancy
_atom_site_site_symmetry_order
_atom_site_calc_flag
_atom_site_refinement_flags_posn
_atom_site_refinement_flags_adp
_atom_site_refinement_flags_occupancy
_atom_site_disorder_assembly
_atom_site_disorder_group
O1 O 0.52462(11) 0.23111(8) 0.11401(5) 0.0615(3) Uani 1 1 d . . . . .
O3 O 0.01816(11) 0.29890(9) 0.11011(5) 0.0624(3) Uani 1 1 d . . . . .
O4 O -0.03736(10) 0.26375(10) 0.31930(5) 0.0706(4) Uani 1 1 d . . . . .
O2 O 0.46447(10) 0.28599(10) 0.32296(5) 0.0705(4) Uani 1 1 d . . . . .
N1 N 0.69012(12) 0.28384(11) 0.36100(5) 0.0576(4) Uani 1 1 d . . . . .
H1 H 0.772260 0.278520 0.351125 0.069 Uiso 1 1 calc R . . . .
N2 N 0.18849(12) 0.26028(11) 0.35754(5) 0.0578(4) Uani 1 1 d . . . . .
H2A H 0.271100 0.264746 0.348114 0.069 Uiso 1 1 calc R . . . .
C20 C 0.10794(13) 0.20357(11) 0.20266(7) 0.0492(4) Uani 1 1 d . . . . .
C12 C 0.58535(13) 0.27659(11) 0.31448(6) 0.0495(3) Uani 1 1 d . . . . .
C27 C 0.08438(13) 0.27053(11) 0.31102(6) 0.0498(4) Uani 1 1 d . . . . .
C21 C 0.05912(14) 0.21333(11) 0.13811(7) 0.0528(4) Uani 1 1 d . . . . .
C6 C 0.55774(14) 0.32028(12) 0.13866(7) 0.0524(4) Uani 1 1 d . . . . .
C5 C 0.60220(13) 0.33713(11) 0.20315(7) 0.0502(4) Uani 1 1 d . . . . .
C7 C 0.62507(13) 0.25396(11) 0.24911(6) 0.0485(3) Uani 1 1 d . . . . .
H7 H 0.723511 0.237767 0.254494 0.058 Uiso 1 1 calc R . . . .
C24 C 0.12455(13) 0.29108(11) 0.24531(6) 0.0484(3) Uani 1 1 d . . . . .
H24 H 0.221893 0.310215 0.250628 0.058 Uiso 1 1 calc R . . . .
C9 C 0.56989(15) 0.14827(11) 0.15257(7) 0.0531(4) Uani 1 1 d . . . . .
C22 C 0.05988(15) 0.38648(12) 0.14456(7) 0.0555(4) Uani 1 1 d . . . . .
C13 C 0.67560(15) 0.30028(13) 0.42797(7) 0.0571(4) Uani 1 1 d . . . . .
H13 H 0.577319 0.309535 0.430967 0.068 Uiso 1 1 calc R . . . .
C8 C 0.54467(15) 0.16673(12) 0.22090(7) 0.0552(4) Uani 1 1 d . . . . .
H8A H 0.572252 0.110606 0.246663 0.066 Uiso 1 1 calc R . . . .
H8B H 0.446858 0.177130 0.221825 0.066 Uiso 1 1 calc R . . . .
C23 C 0.03926(15) 0.37372(12) 0.21401(7) 0.0553(4) Uani 1 1 d . . . . .
H23A H 0.065071 0.432613 0.237078 0.066 Uiso 1 1 calc R . . . .
H23B H -0.057633 0.361758 0.216448 0.066 Uiso 1 1 calc R . . . .
C28 C 0.17118(16) 0.24183(14) 0.42394(7) 0.0615(4) Uani 1 1 d . . . . .
H28 H 0.077320 0.217536 0.424690 0.074 Uiso 1 1 calc R . . . .
C19 C 0.14029(17) 0.11178(13) 0.22556(9) 0.0654(4) Uani 1 1 d . . . . .
H19 H 0.172815 0.103796 0.268548 0.078 Uiso 1 1 calc R . . . .
C4 C 0.62697(18) 0.43188(13) 0.22216(9) 0.0679(5) Uani 1 1 d . . . . .
H4 H 0.656324 0.444764 0.264911 0.081 Uiso 1 1 calc R . . . .
C10 C 0.72139(17) 0.13219(14) 0.14741(8) 0.0665(4) Uani 1 1 d . . . . .
H10A H 0.731636 0.114980 0.104423 0.100 Uiso 1 1 calc GR . . . .
H10B H 0.756397 0.081288 0.175647 0.100 Uiso 1 1 calc GR . . . .
H10C H 0.772047 0.190123 0.158876 0.100 Uiso 1 1 calc GR . . . .
C1 C 0.54121(17) 0.39604(14) 0.09573(8) 0.0680(5) Uani 1 1 d . . . . .
H1A H 0.512939 0.384019 0.052772 0.082 Uiso 1 1 calc R . . . .
C16 C 0.04529(17) 0.13324(14) 0.09841(8) 0.0684(5) Uani 1 1 d . . . . .
H16 H 0.013846 0.140417 0.055249 0.082 Uiso 1 1 calc R . . . .
C25 C 0.20962(17) 0.40626(14) 0.13667(8) 0.0680(5) Uani 1 1 d . . . . .
H25A H 0.265399 0.352011 0.151697 0.102 Uiso 1 1 calc GR . . . .
H25B H 0.241221 0.462226 0.160852 0.102 Uiso 1 1 calc GR . . . .
H25C H 0.216768 0.417033 0.092489 0.102 Uiso 1 1 calc GR . . . .
C17 C 0.07821(19) 0.04338(15) 0.12311(11) 0.0790(6) Uani 1 1 d . . . . .
H17 H 0.068181 -0.010102 0.096569 0.095 Uiso 1 1 calc R . . . .
C2 C 0.5665(2) 0.48894(15) 0.11647(11) 0.0802(6) Uani 1 1 d . . . . .
H2 H 0.554495 0.539495 0.087543 0.096 Uiso 1 1 calc R . . . .
C18 C 0.1258(2) 0.03219(14) 0.18667(11) 0.0801(5) Uani 1 1 d . . . . .
H18 H 0.147926 -0.028570 0.203277 0.096 Uiso 1 1 calc R . . . .
C3 C 0.6095(2) 0.50720(15) 0.17976(11) 0.0833(6) Uani 1 1 d . . . . .
H3 H 0.626534 0.569921 0.193828 0.100 Uiso 1 1 calc R . . . .
C11 C 0.4816(2) 0.06663(15) 0.12331(9) 0.0820(6) Uani 1 1 d . . . . .
H11A H 0.386391 0.079876 0.126446 0.123 Uiso 1 1 calc GR . . . .
H11B H 0.508557 0.008085 0.145541 0.123 Uiso 1 1 calc GR . . . .
H11C H 0.493680 0.059987 0.079305 0.123 Uiso 1 1 calc GR . . . .
C26 C -0.0349(2) 0.46331(16) 0.11272(9) 0.0844(6) Uani 1 1 d . . . . .
H26A H -0.027265 0.465039 0.068042 0.127 Uiso 1 1 calc GR . . . .
H26B H -0.009066 0.524641 0.131403 0.127 Uiso 1 1 calc GR . . . .
H26C H -0.128433 0.449018 0.118517 0.127 Uiso 1 1 calc GR . . . .
C15 C 0.7500(3) 0.38950(19) 0.45137(10) 0.1032(8) Uani 1 1 d . . . . .
H15A H 0.846964 0.381652 0.449724 0.155 Uiso 1 1 calc GR . . . .
H15B H 0.734943 0.401654 0.494498 0.155 Uiso 1 1 calc GR . . . .
H15C H 0.715877 0.442695 0.424966 0.155 Uiso 1 1 calc GR . . . .
C30 C 0.2692(3) 0.1668(2) 0.45194(11) 0.1090(8) Uani 1 1 d . . . . .
H30A H 0.250069 0.107470 0.429362 0.163 Uiso 1 1 calc GR . . . .
H30B H 0.258992 0.157831 0.495971 0.163 Uiso 1 1 calc GR . . . .
H30C H 0.362006 0.186678 0.448567 0.163 Uiso 1 1 calc GR . . . .
C14 C 0.7233(3) 0.21438(19) 0.46658(10) 0.1227(10) Uani 1 1 d . . . . .
H14A H 0.667720 0.159922 0.451847 0.184 Uiso 1 1 calc GR . . . .
H14B H 0.715023 0.226297 0.510525 0.184 Uiso 1 1 calc GR . . . .
H14C H 0.818118 0.201486 0.462297 0.184 Uiso 1 1 calc GR . . . .
C29 C 0.1853(3) 0.33347(19) 0.46087(10) 0.1253(10) Uani 1 1 d . . . . .
H29A H 0.279545 0.354608 0.465388 0.188 Uiso 1 1 calc GR . . . .
H29B H 0.158273 0.323122 0.502244 0.188 Uiso 1 1 calc GR . . . .
H29C H 0.126997 0.381635 0.438713 0.188 Uiso 1 1 calc GR . . . .

loop_
_atom_site_aniso_label
_atom_site_aniso_U_11
_atom_site_aniso_U_22
_atom_site_aniso_U_33
_atom_site_aniso_U_23
_atom_site_aniso_U_13
_atom_site_aniso_U_12
O1 0.0627(7) 0.0729(8) 0.0467(6) 0.0010(5) -0.0007(5) 0.0033(5)
O3 0.0624(7) 0.0767(8) 0.0465(6) -0.0023(5) 0.0013(5) -0.0053(5)
O4 0.0345(5) 0.1244(11) 0.0560(6) 0.0022(6) 0.0169(4) -0.0024(5)
O2 0.0348(5) 0.1218(11) 0.0583(6) -0.0063(6) 0.0181(4) 0.0024(5)
N1 0.0355(6) 0.0990(10) 0.0406(6) -0.0035(6) 0.0131(5) 0.0004(6)
N2 0.0356(6) 0.0976(10) 0.0420(6) -0.0003(6) 0.0125(5) -0.0027(6)
C20 0.0358(7) 0.0651(10) 0.0497(8) -0.0020(7) 0.0167(6) -0.0005(6)
C12 0.0342(7) 0.0712(10) 0.0452(7) 0.0001(6) 0.0135(5) -0.0012(6)
C27 0.0352(7) 0.0715(10) 0.0448(7) -0.0044(7) 0.0126(5) -0.0016(6)
C21 0.0395(7) 0.0678(10) 0.0531(8) -0.0060(7) 0.0139(6) -0.0052(6)
C6 0.0395(7) 0.0661(10) 0.0530(8) 0.0047(7) 0.0116(6) 0.0051(6)
C5 0.0366(7) 0.0656(10) 0.0511(8) 0.0005(7) 0.0157(6) -0.0006(6)
C7 0.0335(7) 0.0723(10) 0.0416(7) -0.0011(7) 0.0118(5) 0.0011(6)
C24 0.0331(6) 0.0707(10) 0.0433(7) -0.0025(6) 0.0115(5) -0.0017(6)
C9 0.0516(8) 0.0622(9) 0.0464(8) -0.0002(7) 0.0103(6) -0.0023(7)
C22 0.0517(8) 0.0659(10) 0.0501(8) 0.0006(7) 0.0110(6) 0.0031(7)
C13 0.0471(8) 0.0868(12) 0.0400(7) 0.0003(7) 0.0153(6) -0.0009(7)
C8 0.0483(8) 0.0704(10) 0.0493(8) 0.0012(7) 0.0154(6) -0.0074(7)
C23 0.0478(8) 0.0690(10) 0.0515(8) -0.0043(7) 0.0152(6) 0.0057(7)
C28 0.0479(8) 0.0963(13) 0.0422(8) 0.0009(8) 0.0127(6) -0.0021(8)
C19 0.0606(9) 0.0724(11) 0.0674(10) 0.0057(9) 0.0240(8) 0.0081(8)
C4 0.0685(10) 0.0694(11) 0.0709(11) -0.0096(9) 0.0281(8) -0.0089(8)
C10 0.0604(9) 0.0841(12) 0.0575(9) -0.0013(8) 0.0170(7) 0.0145(8)
C1 0.0586(9) 0.0845(13) 0.0629(10) 0.0190(9) 0.0154(7) 0.0127(8)
C16 0.0558(9) 0.0907(14) 0.0614(10) -0.0224(9) 0.0183(7) -0.0119(9)
C25 0.0621(10) 0.0816(12) 0.0637(10) 0.0024(9) 0.0207(8) -0.0122(8)
C17 0.0682(11) 0.0730(13) 0.1019(15) -0.0275(11) 0.0336(10) -0.0108(9)
C2 0.0724(11) 0.0751(13) 0.0992(15) 0.0280(11) 0.0337(11) 0.0138(9)
C18 0.0781(12) 0.0651(12) 0.1042(16) -0.0018(11) 0.0378(11) 0.0037(9)
C3 0.0850(13) 0.0632(12) 0.1099(17) 0.0025(11) 0.0437(12) -0.0016(9)
C11 0.0871(13) 0.0882(14) 0.0724(12) -0.0167(10) 0.0172(10) -0.0261(11)
C26 0.0851(13) 0.0935(15) 0.0752(12) 0.0167(11) 0.0132(10) 0.0218(11)
C15 0.1248(19) 0.1218(19) 0.0683(12) -0.0220(13) 0.0328(12) -0.0392(15)
C30 0.1204(19) 0.129(2) 0.0825(14) 0.0362(14) 0.0317(13) 0.0406(16)
C14 0.207(3) 0.1047(19) 0.0646(13) 0.0229(12) 0.0476(16) 0.0349(19)
C29 0.208(3) 0.112(2) 0.0600(12) -0.0134(13) 0.0324(16) 0.013(2)

loop_
_atom_type_symbol
_atom_type_description
_atom_type_scat_dispersion_real
_atom_type_scat_dispersion_imag
_atom_type_scat_source
C C 0.0181 0.0091 'International Tables Vol C Tables 4.2.6.8 and 6.1.1.4'
H H 0.0000 0.0000 'International Tables Vol C Tables 4.2.6.8 and 6.1.1.4'
N N 0.0311 0.0180 'International Tables Vol C Tables 4.2.6.8 and 6.1.1.4'
O O 0.0492 0.0322 'International Tables Vol C Tables 4.2.6.8 and 6.1.1.4'

loop_
_geom_angle_atom_site_label_1
_geom_angle_atom_site_label_2
_geom_angle_atom_site_label_3
_geom_angle
_geom_angle_site_symmetry_1
_geom_angle_site_symmetry_3
_geom_angle_publ_flag
C6 O1 C9 117.92(11) . . ?
C21 O3 C22 117.88(11) . . ?
C12 N1 H1 117.7 . . ?
C12 N1 C13 124.52(11) . . ?
C13 N1 H1 117.7 . . ?
C27 N2 H2A 118.1 . . ?
C27 N2 C28 123.88(12) . . ?
C28 N2 H2A 118.1 . . ?
C21 C20 C24 120.22(13) . . ?
C19 C20 C21 117.71(14) . . ?
C19 C20 C24 122.08(14) . . ?
O2 C12 N1 123.09(13) . . ?
O2 C12 C7 121.67(12) . . ?
N1 C12 C7 115.23(11) . . ?
O4 C27 N2 123.12(13) . . ?
O4 C27 C24 121.22(12) . . ?
N2 C27 C24 115.66(11) . . ?
O3 C21 C20 123.57(13) . . ?
O3 C21 C16 115.88(14) . . ?
C16 C21 C20 120.52(16) . . ?
O1 C6 C5 123.51(14) . . ?
O1 C6 C1 115.98(14) . . ?
C1 C6 C5 120.48(16) . . ?
C6 C5 C7 120.13(14) . . ?
C4 C5 C6 117.50(15) . . ?
C4 C5 C7 122.35(14) . . ?
C12 C7 H7 108.0 . . ?
C12 C7 C8 109.91(11) . . ?
C5 C7 C12 113.28(12) . . ?
C5 C7 H7 108.0 . . ?
C5 C7 C8 109.50(11) . . ?
C8 C7 H7 108.0 . . ?
C20 C24 C27 112.02(12) . . ?
C20 C24 H24 108.2 . . ?
C20 C24 C23 109.89(11) . . ?
C27 C24 H24 108.2 . . ?
C23 C24 C27 110.30(11) . . ?
C23 C24 H24 108.2 . . ?
O1 C9 C8 109.03(12) . . ?
O1 C9 C10 107.69(12) . . ?
O1 C9 C11 104.67(13) . . ?
C10 C9 C8 112.24(13) . . ?
C11 C9 C8 111.15(13) . . ?
C11 C9 C10 111.68(15) . . ?
O3 C22 C23 108.88(12) . . ?
O3 C22 C25 107.83(12) . . ?
O3 C22 C26 104.81(13) . . ?
C25 C22 C23 112.48(13) . . ?
C26 C22 C23 111.13(13) . . ?
C26 C22 C25 111.33(15) . . ?
N1 C13 H13 107.9 . . ?
N1 C13 C15 110.26(14) . . ?
N1 C13 C14 110.10(15) . . ?
C15 C13 H13 107.9 . . ?
C14 C13 H13 107.9 . . ?
C14 C13 C15 112.57(18) . . ?
C7 C8 H8A 109.3 . . ?
C7 C8 H8B 109.3 . . ?
C9 C8 C7 111.48(11) . . ?
C9 C8 H8A 109.3 . . ?
C9 C8 H8B 109.3 . . ?
H8A C8 H8B 108.0 . . ?
C24 C23 C22 111.95(12) . . ?
C24 C23 H23A 109.2 . . ?
C24 C23 H23B 109.2 . . ?
C22 C23 H23A 109.2 . . ?
C22 C23 H23B 109.2 . . ?
H23A C23 H23B 107.9 . . ?
N2 C28 H28 107.8 . . ?
N2 C28 C30 110.81(14) . . ?
N2 C28 C29 109.87(16) . . ?
C30 C28 H28 107.8 . . ?
C30 C28 C29 112.46(18) . . ?
C29 C28 H28 107.8 . . ?
C20 C19 H19 119.0 . . ?
C18 C19 C20 122.07(17) . . ?
C18 C19 H19 119.0 . . ?
C5 C4 H4 118.9 . . ?
C3 C4 C5 122.11(18) . . ?
C3 C4 H4 118.9 . . ?
C9 C10 H10A 109.5 . . ?
C9 C10 H10B 109.5 . . ?
C9 C10 H10C 109.5 . . ?
H10A C10 H10B 109.5 . . ?
H10A C10 H10C 109.5 . . ?
H10B C10 H10C 109.5 . . ?
C6 C1 H1A 119.9 . . ?
C2 C1 C6 120.26(17) . . ?
C2 C1 H1A 119.9 . . ?
C21 C16 H16 120.0 . . ?
C17 C16 C21 119.91(17) . . ?
C17 C16 H16 120.0 . . ?
C22 C25 H25A 109.5 . . ?
C22 C25 H25B 109.5 . . ?
C22 C25 H25C 109.5 . . ?
H25A C25 H25B 109.5 . . ?
H25A C25 H25C 109.5 . . ?
H25B C25 H25C 109.5 . . ?
C16 C17 H17 119.8 . . ?
C18 C17 C16 120.45(18) . . ?
C18 C17 H17 119.8 . . ?
C1 C2 H2 119.9 . . ?
C3 C2 C1 120.22(18) . . ?
C3 C2 H2 119.9 . . ?
C19 C18 H18 120.3 . . ?
C17 C18 C19 119.34(19) . . ?
C17 C18 H18 120.3 . . ?
C4 C3 H3 120.3 . . ?
C2 C3 C4 119.42(19) . . ?
C2 C3 H3 120.3 . . ?
C9 C11 H11A 109.5 . . ?
C9 C11 H11B 109.5 . . ?
C9 C11 H11C 109.5 . . ?
H11A C11 H11B 109.5 . . ?
H11A C11 H11C 109.5 . . ?
H11B C11 H11C 109.5 . . ?
C22 C26 H26A 109.5 . . ?
C22 C26 H26B 109.5 . . ?
C22 C26 H26C 109.5 . . ?
H26A C26 H26B 109.5 . . ?
H26A C26 H26C 109.5 . . ?
H26B C26 H26C 109.5 . . ?
C13 C15 H15A 109.5 . . ?
C13 C15 H15B 109.5 . . ?
C13 C15 H15C 109.5 . . ?
H15A C15 H15B 109.5 . . ?
H15A C15 H15C 109.5 . . ?
H15B C15 H15C 109.5 . . ?
C28 C30 H30A 109.5 . . ?
C28 C30 H30B 109.5 . . ?
C28 C30 H30C 109.5 . . ?
H30A C30 H30B 109.5 . . ?
H30A C30 H30C 109.5 . . ?
H30B C30 H30C 109.5 . . ?
C13 C14 H14A 109.5 . . ?
C13 C14 H14B 109.5 . . ?
C13 C14 H14C 109.5 . . ?
H14A C14 H14B 109.5 . . ?
H14A C14 H14C 109.5 . . ?
H14B C14 H14C 109.5 . . ?
C28 C29 H29A 109.5 . . ?
C28 C29 H29B 109.5 . . ?
C28 C29 H29C 109.5 . . ?
H29A C29 H29B 109.5 . . ?
H29A C29 H29C 109.5 . . ?
H29B C29 H29C 109.5 . . ?

loop_
_geom_bond_atom_site_label_1
_geom_bond_atom_site_label_2
_geom_bond_distance
_geom_bond_site_symmetry_2
_geom_bond_publ_flag
O1 C6 1.3679(19) . ?
O1 C9 1.4471(18) . ?
O3 C21 1.3659(19) . ?
O3 C22 1.4505(19) . ?
O4 C27 1.2299(16) . ?
O2 C12 1.2261(16) . ?
N1 H1 0.8600 . ?
N1 C12 1.3261(18) . ?
N1 C13 1.4631(17) . ?
N2 H2A 0.8600 . ?
N2 C27 1.3256(18) . ?
N2 C28 1.4624(18) . ?
C20 C21 1.393(2) . ?
C20 C24 1.512(2) . ?
C20 C19 1.388(2) . ?
C12 C7 1.5212(18) . ?
C27 C24 1.5240(18) . ?
C21 C16 1.392(2) . ?
C6 C5 1.397(2) . ?
C6 C1 1.388(2) . ?
C5 C7 1.510(2) . ?
C5 C4 1.390(2) . ?
C7 H7 0.9800 . ?
C7 C8 1.524(2) . ?
C24 H24 0.9800 . ?
C24 C23 1.519(2) . ?
C9 C8 1.5229(19) . ?
C9 C10 1.517(2) . ?
C9 C11 1.508(2) . ?
C22 C23 1.522(2) . ?
C22 C25 1.521(2) . ?
C22 C26 1.512(2) . ?
C13 H13 0.9800 . ?
C13 C15 1.489(3) . ?
C13 C14 1.487(3) . ?
C8 H8A 0.9700 . ?
C8 H8B 0.9700 . ?
C23 H23A 0.9700 . ?
C23 H23B 0.9700 . ?
C28 H28 0.9800 . ?
C28 C30 1.485(3) . ?
C28 C29 1.493(3) . ?
C19 H19 0.9300 . ?
C19 C18 1.376(3) . ?
C4 H4 0.9300 . ?
C4 C3 1.376(3) . ?
C10 H10A 0.9600 . ?
C10 H10B 0.9600 . ?
C10 H10C 0.9600 . ?
C1 H1A 0.9300 . ?
C1 C2 1.377(3) . ?
C16 H16 0.9300 . ?
C16 C17 1.377(3) . ?
C25 H25A 0.9600 . ?
C25 H25B 0.9600 . ?
C25 H25C 0.9600 . ?
C17 H17 0.9300 . ?
C17 C18 1.373(3) . ?
C2 H2 0.9300 . ?
C2 C3 1.374(3) . ?
C18 H18 0.9300 . ?
C3 H3 0.9300 . ?
C11 H11A 0.9600 . ?
C11 H11B 0.9600 . ?
C11 H11C 0.9600 . ?
C26 H26A 0.9600 . ?
C26 H26B 0.9600 . ?
C26 H26C 0.9600 . ?
C15 H15A 0.9600 . ?
C15 H15B 0.9600 . ?
C15 H15C 0.9600 . ?
C30 H30A 0.9600 . ?
C30 H30B 0.9600 . ?
C30 H30C 0.9600 . ?
C14 H14A 0.9600 . ?
C14 H14B 0.9600 . ?
C14 H14C 0.9600 . ?
C29 H29A 0.9600 . ?
C29 H29B 0.9600 . ?
C29 H29C 0.9600 . ?
